data_4317687
loop_
_publ_author_name
'Carole Baffert'
'Marie-No\"elle Collomb'
'Alain Deronzier'
'Jacques P\'ecaut'
'Julian Limburg'
'Robert H. Crabtree'
'Gary W. Brudvig'

_publ_section_title
;
 Two New Terpyridine Dimanganese Complexes: A Manganese(III,III) Complex
 with a Single Unsupported Oxo Bridge and a Manganese(III,IV) Complex with
 a Dioxo Bridge. Synthesis, Structure, and Redox Properties
;
_journal_name_full 'Inorganic Chemistry'
_journal_page_first 1404
_journal_page_last 1411
_journal_paper_doi 10.1021/ic0107375
_journal_volume 41
_journal_year 2002
_chemical_formula_sum 'C39.5 H25 Cl3 F12 Mn2 N6 O9'
_chemical_formula_weight 1171.89
_chemical_name_systematic
;
  [Mn2III,III(O)(terpy)2(CF3CO2)4].3/2CH2Cl2
;
_space_group_IT_number 2
_symmetry_cell_setting triclinic
_symmetry_space_group_name_Hall '-P 1'
_symmetry_space_group_name_H-M 'P -1'
_atom_sites_solution_hydrogens geom
_atom_sites_solution_primary direct
_atom_sites_solution_secondary difmap
_audit_creation_method SHELXL-97
_cell_angle_alpha 93.488(5)
_cell_angle_beta 94.889(5)
_cell_angle_gamma 101.781(6)
_cell_formula_units_Z 4
_cell_length_a 14.447(4)
_cell_length_b 15.875(5)
_cell_length_c 20.926(6)
_cell_measurement_temperature 293(2)
_cell_volume 4666(2)
_computing_cell_refinement 'Bruker SMART'
_computing_data_collection 'Bruker SMART'
_computing_data_reduction 'Bruker SHELXTL'
_computing_molecular_graphics 'Bruker SHELXTL'
_computing_publication_material 'Bruker SHELXTL'
_computing_structure_refinement 'SHELXL-97 (Sheldrick, 1997)'
_computing_structure_solution 'SHELXS-97 (Sheldrick, 1990)'
_diffrn_ambient_temperature 293(2)
_diffrn_measured_fraction_theta_full 0.858
_diffrn_measured_fraction_theta_max 0.858
_diffrn_measurement_device_type 'CCD area detector'
_diffrn_measurement_method 'phi and omega scans'
_diffrn_radiation_monochromator graphite
_diffrn_radiation_source 'fine-focus sealed tube'
_diffrn_radiation_type MoK\a
_diffrn_radiation_wavelength 0.71073
_diffrn_reflns_av_R_equivalents 0.0394
_diffrn_reflns_av_sigmaI/netI 0.0949
_diffrn_reflns_limit_h_max 12
_diffrn_reflns_limit_h_min -19
_diffrn_reflns_limit_k_max 20
_diffrn_reflns_limit_k_min -20
_diffrn_reflns_limit_l_max 27
_diffrn_reflns_limit_l_min -26
_diffrn_reflns_number 29083
_diffrn_reflns_theta_full 28.96
_diffrn_reflns_theta_max 28.96
_diffrn_reflns_theta_min 1.58
_exptl_absorpt_coefficient_mu 0.821
_exptl_absorpt_correction_type none
_exptl_crystal_density_diffrn 1.668
_exptl_crystal_density_method 'not measured'
_exptl_crystal_F_000 2340
_exptl_crystal_size_max 0.04
_exptl_crystal_size_mid 0.4
_exptl_crystal_size_min 0.5
_refine_diff_density_max 1.471
_refine_diff_density_min -0.968
_refine_diff_density_rms 0.127
_refine_ls_extinction_method none
_refine_ls_goodness_of_fit_ref 1.092
_refine_ls_hydrogen_treatment mixed
_refine_ls_matrix_type full
_refine_ls_number_parameters 1318
_refine_ls_number_reflns 21215
_refine_ls_number_restraints 0
_refine_ls_restrained_S_all 1.092
_refine_ls_R_factor_all 0.1298
_refine_ls_R_factor_gt 0.0706
_refine_ls_shift/su_max 0.279
_refine_ls_shift/su_mean 0.004
_refine_ls_structure_factor_coef Fsqd
_refine_ls_weighting_details 'calc w=1/[\s^2^(Fo^2^)+(0.1000P)^2^+0.0000P] where P=(Fo^2^+2Fc^2^)/3'
_refine_ls_weighting_scheme calc
_refine_ls_wR_factor_gt 0.1827
_refine_ls_wR_factor_ref 0.2068
_reflns_number_gt 11553
_reflns_number_total 21215
_reflns_threshold_expression >2sigma(I)
_cod_data_source_file ic0107375_3.cif
_cod_data_source_block struc_for_trans-4
_cod_depositor_comments
;
The following automatic conversions were performed:

'_symmetry_cell_setting' value 'Triclinic' changed to 'triclinic'
according to the built-in table from CIF Core dictionary named
'cif_core.dic' version 2.4.1 from 2010-06-29.

Automatic conversion script
Id: cif_fix_values 1646 2011-03-28 12:23:43Z adriana 
;
_cod_original_formula_sum 'C39.50 H25 Cl3 F12 Mn2 N6 O9'
_cod_database_code 4317687

loop_
_symmetry_equiv_pos_as_xyz
'x, y, z'
'-x, -y, -z'

loop_
_atom_site_label
_atom_site_type_symbol
_atom_site_fract_x
_atom_site_fract_y
_atom_site_fract_z
_atom_site_U_iso_or_equiv
_atom_site_adp_type
_atom_site_occupancy
_atom_site_symmetry_multiplicity
_atom_site_calc_flag
_atom_site_refinement_flags
_atom_site_disorder_assembly
_atom_site_disorder_group
Mn1 Mn 0.43886(5) 0.15632(4) 0.18785(3) 0.02642(17) Uani 1 1 d . . .
Mn2 Mn 0.46111(5) 0.20558(4) 0.35474(3) 0.02465(16) Uani 1 1 d . . .
F11 F 0.1205(3) -0.0002(4) 0.1958(3) 0.148(3) Uani 1 1 d . . .
F12 F 0.0578(3) 0.0942(3) 0.1624(4) 0.153(3) Uani 1 1 d . . .
F13 F 0.0942(3) 0.0077(3) 0.1000(2) 0.1207(19) Uani 1 1 d . . .
F14 F 0.7374(5) 0.0944(7) 0.2054(6) 0.282(6) Uani 1 1 d . . .
F15 F 0.8020(3) 0.1505(5) 0.1330(3) 0.163(3) Uani 1 1 d . . .
F16 F 0.7823(3) 0.2261(5) 0.2106(3) 0.148(3) Uani 1 1 d . . .
F21 F 0.4811(4) 0.4945(3) 0.4220(3) 0.157(3) Uani 1 1 d . . .
F22 F 0.4427(5) 0.4980(3) 0.3284(3) 0.145(2) Uani 1 1 d . . .
F23 F 0.3455(4) 0.5100(3) 0.3918(4) 0.182(4) Uani 1 1 d . . .
F24 F 0.5764(3) -0.0637(2) 0.36493(15) 0.0607(9) Uani 1 1 d . . .
F25 F 0.4943(2) -0.06366(19) 0.44411(17) 0.0577(9) Uani 1 1 d . . .
F26 F 0.6463(2) -0.03160(19) 0.46026(17) 0.0615(10) Uani 1 1 d . . .
O1 O 0.4520(2) 0.18058(18) 0.27132(13) 0.0278(7) Uani 1 1 d . . .
O11 O 0.2882(2) 0.0996(2) 0.18749(15) 0.0377(8) Uani 1 1 d . . .
O12 O 0.2207(3) 0.1674(3) 0.11115(19) 0.0591(11) Uani 1 1 d . . .
O13 O 0.5917(2) 0.1902(2) 0.18318(16) 0.0383(8) Uani 1 1 d . . .
O14 O 0.6236(3) 0.1431(4) 0.0868(3) 0.112(2) Uani 1 1 d . . .
O21 O 0.4243(2) 0.3299(2) 0.34493(15) 0.0381(8) Uani 1 1 d . . .
O22 O 0.3070(3) 0.3434(2) 0.40566(19) 0.0562(10) Uani 1 1 d . . .
O23 O 0.5010(2) 0.08490(19) 0.37680(14) 0.0312(7) Uani 1 1 d . . .
O24 O 0.6328(2) 0.1269(2) 0.44659(16) 0.0426(9) Uani 1 1 d . . .
N11 N 0.4239(3) 0.2746(2) 0.15470(17) 0.0312(9) Uani 1 1 d . . .
N12 N 0.4160(3) 0.1277(3) 0.09298(17) 0.0316(9) Uani 1 1 d . . .
N13 N 0.4545(3) 0.0271(2) 0.17863(19) 0.0327(9) Uani 1 1 d . . .
N21 N 0.6007(3) 0.2769(2) 0.37153(17) 0.0298(8) Uani 1 1 d . . .
N22 N 0.4718(3) 0.2366(2) 0.44905(17) 0.0308(9) Uani 1 1 d . . .
N23 N 0.3246(3) 0.1506(2) 0.37878(17) 0.0294(8) Uani 1 1 d . . .
C1 C 0.4292(3) 0.3477(3) 0.1910(2) 0.0354(11) Uani 1 1 d . . .
H1A H 0.4422 0.3480 0.2353 0.042 Uiso 1 1 calc R . .
C2 C 0.4163(4) 0.4228(3) 0.1653(3) 0.0438(13) Uani 1 1 d . . .
H2A H 0.4194 0.4725 0.1919 0.053 Uiso 1 1 calc R . .
C3 C 0.3987(4) 0.4230(4) 0.0994(3) 0.0508(14) Uani 1 1 d . . .
H3A H 0.3899 0.4731 0.0811 0.061 Uiso 1 1 calc R . .
C4 C 0.3943(3) 0.3479(4) 0.0608(2) 0.0433(13) Uani 1 1 d . . .
H4A H 0.3831 0.3470 0.0163 0.052 Uiso 1 1 calc R . .
C5 C 0.4069(3) 0.2742(3) 0.0897(2) 0.0333(11) Uani 1 1 d . . .
C6 C 0.4004(3) 0.1901(3) 0.0547(2) 0.0351(11) Uani 1 1 d . . .
C7 C 0.3773(3) 0.1697(4) -0.0113(2) 0.0401(12) Uani 1 1 d . . .
H7A H 0.3682 0.2119 -0.0386 0.048 Uiso 1 1 calc R . .
C8 C 0.3684(3) 0.0856(4) -0.0346(2) 0.0476(14) Uani 1 1 d . . .
H8A H 0.3518 0.0711 -0.0784 0.057 Uiso 1 1 calc R . .
C9 C 0.3831(3) 0.0218(4) 0.0044(2) 0.0445(13) Uani 1 1 d . . .
H9A H 0.3762 -0.0351 -0.0121 0.053 Uiso 1 1 calc R . .
C10 C 0.4088(3) 0.0460(3) 0.0696(2) 0.0340(11) Uani 1 1 d . . .
C11 C 0.4333(3) -0.0117(3) 0.1184(2) 0.0340(11) Uani 1 1 d . . .
C12 C 0.4365(4) -0.0966(3) 0.1051(3) 0.0462(14) Uani 1 1 d . . .
H12A H 0.4195 -0.1228 0.0636 0.055 Uiso 1 1 calc R . .
C13 C 0.4658(4) -0.1434(4) 0.1546(3) 0.0510(14) Uani 1 1 d . . .
H13A H 0.4684 -0.2011 0.1466 0.061 Uiso 1 1 calc R . .
C14 C 0.4906(4) -0.1026(3) 0.2156(3) 0.0498(14) Uani 1 1 d . . .
H14A H 0.5122 -0.1319 0.2490 0.060 Uiso 1 1 calc R . .
C15 C 0.4829(3) -0.0175(3) 0.2265(2) 0.0371(11) Uani 1 1 d . . .
H15A H 0.4977 0.0094 0.2679 0.045 Uiso 1 1 calc R . .
C16 C 0.2210(3) 0.1129(3) 0.1500(2) 0.0348(11) Uani 1 1 d . . .
C17 C 0.1241(4) 0.0527(4) 0.1539(3) 0.0498(14) Uani 1 1 d . . .
C18 C 0.6426(4) 0.1643(3) 0.1446(3) 0.0504(15) Uani 1 1 d . . .
C19 C 0.7413(6) 0.1596(6) 0.1739(5) 0.089(3) Uani 1 1 d . . .
C21 C 0.6611(3) 0.2946(3) 0.3274(3) 0.0415(12) Uani 1 1 d . . .
H21A H 0.6423 0.2734 0.2848 0.050 Uiso 1 1 calc R . .
C22 C 0.7524(4) 0.3446(4) 0.3439(3) 0.0561(16) Uani 1 1 d . . .
H22A H 0.7941 0.3565 0.3126 0.067 Uiso 1 1 calc R . .
C23 C 0.7800(4) 0.3757(4) 0.4064(3) 0.0599(17) Uani 1 1 d . . .
H23A H 0.8400 0.4104 0.4176 0.072 Uiso 1 1 calc R . .
C24 C 0.7191(4) 0.3556(3) 0.4526(3) 0.0479(14) Uani 1 1 d . . .
H24A H 0.7378 0.3745 0.4956 0.057 Uiso 1 1 calc R . .
C25 C 0.6291(3) 0.3067(3) 0.4336(2) 0.0351(11) Uani 1 1 d . . .
C26 C 0.5552(3) 0.2816(3) 0.4788(2) 0.0345(11) Uani 1 1 d . . .
C27 C 0.5661(4) 0.3019(3) 0.5440(2) 0.0433(13) Uani 1 1 d . . .
H27A H 0.6243 0.3316 0.5645 0.052 Uiso 1 1 calc R . .
C28 C 0.4898(5) 0.2778(3) 0.5782(2) 0.0497(15) Uani 1 1 d . . .
H28A H 0.4960 0.2918 0.6224 0.060 Uiso 1 1 calc R . .
C29 C 0.4031(4) 0.2324(3) 0.5477(2) 0.0448(13) Uani 1 1 d . . .
H29A H 0.3511 0.2164 0.5710 0.054 Uiso 1 1 calc R . .
C30 C 0.3956(3) 0.2115(3) 0.4820(2) 0.0327(11) Uani 1 1 d . . .
C31 C 0.3111(3) 0.1627(3) 0.4415(2) 0.0327(11) Uani 1 1 d . . .
C32 C 0.2256(4) 0.1313(3) 0.4644(3) 0.0421(12) Uani 1 1 d . . .
H32A H 0.2180 0.1392 0.5079 0.050 Uiso 1 1 calc R . .
C33 C 0.1504(4) 0.0875(4) 0.4209(3) 0.0522(15) Uani 1 1 d . . .
H33A H 0.0913 0.0668 0.4351 0.063 Uiso 1 1 calc R . .
C34 C 0.1634(4) 0.0749(4) 0.3573(3) 0.0492(14) Uani 1 1 d . . .
H34A H 0.1139 0.0451 0.3279 0.059 Uiso 1 1 calc R . .
C35 C 0.2518(3) 0.1073(3) 0.3376(2) 0.0355(11) Uani 1 1 d . . .
H35A H 0.2611 0.0988 0.2944 0.043 Uiso 1 1 calc R . .
C36 C 0.3752(4) 0.3703(3) 0.3764(2) 0.0368(11) Uani 1 1 d . . .
C37 C 0.4085(5) 0.4681(4) 0.3798(3) 0.0593(17) Uani 1 1 d . . .
C38 C 0.5700(3) 0.0742(3) 0.4144(2) 0.0277(10) Uani 1 1 d . . .
C39 C 0.5724(3) -0.0208(3) 0.4215(2) 0.0345(11) Uani 1 1 d . . .
Mn3 Mn 0.92009(5) 0.68143(4) 0.16682(3) 0.02587(17) Uani 1 1 d . . .
Mn4 Mn 0.98457(4) 0.73504(4) 0.33175(3) 0.02533(17) Uani 1 1 d . . .
F31 F 0.6159(4) 0.7139(4) 0.2313(3) 0.133(2) Uani 1 1 d . . .
F32 F 0.5299(2) 0.6399(3) 0.1532(2) 0.1008(15) Uani 1 1 d . . .
F33 F 0.6022(2) 0.5803(3) 0.2233(2) 0.0899(13) Uani 1 1 d . . .
F34 F 1.2289(4) 0.7759(3) 0.0331(3) 0.136(2) Uani 1 1 d . . .
F35 F 1.2127(3) 0.8473(3) 0.1174(3) 0.1160(18) Uani 1 1 d . . .
F36 F 1.1078(4) 0.8333(4) 0.0355(3) 0.145(2) Uani 1 1 d . . .
F41 F 0.7802(4) 0.9459(4) 0.2967(3) 0.150(2) Uani 1 1 d . . .
F42 F 0.8204(5) 1.0102(3) 0.3825(3) 0.140(2) Uani 1 1 d . . .
F43 F 0.9155(3) 1.0165(3) 0.3111(3) 0.1105(17) Uani 1 1 d . . .
F44 F 1.1447(4) 0.4751(4) 0.4171(6) 0.250(6) Uani 1 1 d . . .
F45 F 1.0402(11) 0.5046(5) 0.4501(4) 0.298(8) Uani 1 1 d . . .
F46 F 1.0168(4) 0.4518(3) 0.3635(3) 0.122(2) Uani 1 1 d . . .
O2 O 0.9520(2) 0.70925(19) 0.24928(13) 0.0276(7) Uani 1 1 d . . .
O31 O 0.7707(2) 0.6439(2) 0.18140(14) 0.0340(7) Uani 1 1 d . . .
O32 O 0.6880(3) 0.6867(3) 0.09818(19) 0.0651(12) Uani 1 1 d . . .
O33 O 1.0669(2) 0.7273(2) 0.14367(15) 0.0377(8) Uani 1 1 d . . .
O34 O 1.1016(3) 0.6426(3) 0.06390(19) 0.0607(11) Uani 1 1 d . . .
O41 O 0.9336(2) 0.8537(2) 0.32978(16) 0.0384(8) Uani 1 1 d . . .
O42A O 0.9088(11) 0.8962(10) 0.4279(8) 0.112(7) Uiso 0.382(12) 1 d P . .
O42B O 0.8175(5) 0.8408(5) 0.3939(4) 0.073(3) Uiso 0.618(12) 1 d P . .
O43 O 1.0392(2) 0.6181(2) 0.34174(15) 0.0412(9) Uani 1 1 d . . .
O44 O 1.1809(3) 0.6407(2) 0.39981(19) 0.0543(10) Uani 1 1 d . . .
N31 N 0.8964(2) 0.7969(2) 0.13439(17) 0.0285(8) Uani 1 1 d . . .
N32 N 0.8900(2) 0.6506(2) 0.07278(17) 0.0286(8) Uani 1 1 d . . .
N33 N 0.9262(3) 0.5512(2) 0.15990(17) 0.0311(9) Uani 1 1 d . . .
N41 N 1.1204(2) 0.8116(2) 0.33256(17) 0.0282(8) Uani 1 1 d . . .
N42 N 1.0238(3) 0.7601(2) 0.42573(17) 0.0285(8) Uani 1 1 d . . .
N43 N 0.8647(3) 0.6693(2) 0.37173(17) 0.0305(9) Uani 1 1 d . . .
C41 C 0.8962(3) 0.8696(3) 0.1712(2) 0.0331(11) Uani 1 1 d . . .
H41A H 0.9069 0.8696 0.2157 0.040 Uiso 1 1 calc R . .
C42 C 0.8809(3) 0.9434(3) 0.1457(2) 0.0385(12) Uani 1 1 d . . .
H42A H 0.8804 0.9922 0.1725 0.046 Uiso 1 1 calc R . .
C43 C 0.8662(3) 0.9448(3) 0.0796(3) 0.0406(12) Uani 1 1 d . . .
H43A H 0.8567 0.9948 0.0615 0.049 Uiso 1 1 calc R . .
C44 C 0.8657(3) 0.8707(3) 0.0406(2) 0.0395(12) Uani 1 1 d . . .
H44A H 0.8560 0.8704 -0.0039 0.047 Uiso 1 1 calc R . .
C45 C 0.8799(3) 0.7969(3) 0.0693(2) 0.0309(10) Uani 1 1 d . . .
C46 C 0.8751(3) 0.7133(3) 0.0341(2) 0.0310(10) Uani 1 1 d . . .
C47 C 0.8581(3) 0.6937(3) -0.0316(2) 0.0383(12) Uani 1 1 d . . .
H47A H 0.8484 0.7360 -0.0588 0.046 Uiso 1 1 calc R . .
C48 C 0.8557(3) 0.6116(4) -0.0562(2) 0.0429(13) Uani 1 1 d . . .
H48A H 0.8441 0.5979 -0.1004 0.051 Uiso 1 1 calc R . .
C49 C 0.8703(3) 0.5482(3) -0.0159(2) 0.0396(12) Uani 1 1 d . . .
H49A H 0.8674 0.4920 -0.0327 0.047 Uiso 1 1 calc R . .
C50 C 0.8892(3) 0.5700(3) 0.0490(2) 0.0312(11) Uani 1 1 d . . .
C51 C 0.9104(3) 0.5125(3) 0.0991(2) 0.0310(10) Uani 1 1 d . . .
C52 C 0.9134(3) 0.4273(3) 0.0872(2) 0.0390(12) Uani 1 1 d . . .
H52A H 0.9034 0.4018 0.0453 0.047 Uiso 1 1 calc R . .
C53 C 0.9316(4) 0.3797(3) 0.1381(3) 0.0454(13) Uani 1 1 d . . .
H53A H 0.9331 0.3217 0.1307 0.054 Uiso 1 1 calc R . .
C54 C 0.9475(4) 0.4182(3) 0.1996(3) 0.0431(12) Uani 1 1 d . . .
H54A H 0.9597 0.3868 0.2343 0.052 Uiso 1 1 calc R . .
C55 C 0.9449(3) 0.5046(3) 0.2092(2) 0.0346(11) Uani 1 1 d . . .
H55A H 0.9564 0.5312 0.2508 0.041 Uiso 1 1 calc R . .
C56 C 0.6983(3) 0.6612(3) 0.1512(2) 0.0365(11) Uani 1 1 d . . .
C57 C 0.6111(4) 0.6499(4) 0.1902(3) 0.0589(16) Uani 1 1 d . . .
C58 C 1.1078(3) 0.7104(3) 0.0954(2) 0.0377(12) Uani 1 1 d . . .
C59 C 1.1697(5) 0.7922(5) 0.0702(4) 0.076(2) Uani 1 1 d . . .
C61 C 1.1619(3) 0.8378(3) 0.2802(2) 0.0332(11) Uani 1 1 d . . .
H61A H 1.1290 0.8220 0.2397 0.040 Uiso 1 1 calc R . .
C62 C 1.2535(3) 0.8885(3) 0.2857(2) 0.0428(12) Uani 1 1 d . . .
H62A H 1.2818 0.9060 0.2491 0.051 Uiso 1 1 calc R . .
C63 C 1.3019(3) 0.9124(3) 0.3458(3) 0.0443(13) Uani 1 1 d . . .
H63A H 1.3630 0.9465 0.3500 0.053 Uiso 1 1 calc R . .
C64 C 1.2592(3) 0.8854(3) 0.4000(2) 0.0383(12) Uani 1 1 d . . .
H64A H 1.2915 0.9002 0.4408 0.046 Uiso 1 1 calc R . .
C65 C 1.1677(3) 0.8359(3) 0.3923(2) 0.0289(10) Uani 1 1 d . . .
C66 C 1.1112(3) 0.8062(3) 0.4449(2) 0.0305(10) Uani 1 1 d . . .
C67 C 1.1416(4) 0.8222(3) 0.5105(2) 0.0397(12) Uani 1 1 d . . .
H67A H 1.2023 0.8539 0.5246 0.048 Uiso 1 1 calc R . .
C68 C 1.0797(4) 0.7900(3) 0.5535(2) 0.0459(13) Uani 1 1 d . . .
H68A H 1.0981 0.8010 0.5974 0.055 Uiso 1 1 calc R . .
C69 C 0.9903(4) 0.7413(3) 0.5328(2) 0.0397(12) Uani 1 1 d . . .
H69A H 0.9493 0.7183 0.5622 0.048 Uiso 1 1 calc R . .
C70 C 0.9633(3) 0.7278(3) 0.4677(2) 0.0330(11) Uani 1 1 d . . .
C71 C 0.8711(3) 0.6768(3) 0.4372(2) 0.0297(10) Uani 1 1 d . . .
C72 C 0.7969(3) 0.6397(3) 0.4697(2) 0.0375(11) Uani 1 1 d . . .
H72A H 0.8020 0.6458 0.5144 0.045 Uiso 1 1 calc R . .
C73 C 0.7144(4) 0.5929(3) 0.4355(3) 0.0433(13) Uani 1 1 d . . .
H73A H 0.6635 0.5671 0.4569 0.052 Uiso 1 1 calc R . .
C74 C 0.7084(4) 0.5851(4) 0.3694(3) 0.0457(13) Uani 1 1 d . . .
H74A H 0.6537 0.5536 0.3456 0.055 Uiso 1 1 calc R . .
C75 C 0.7843(3) 0.6245(3) 0.3391(2) 0.0361(11) Uani 1 1 d . . .
H75A H 0.7797 0.6198 0.2944 0.043 Uiso 1 1 calc R . .
C76 C 0.8799(5) 0.8846(4) 0.3606(3) 0.0679(19) Uani 1 1 d . . .
C77 C 0.8556(5) 0.9674(4) 0.3424(3) 0.0578(16) Uani 1 1 d . . .
C78 C 1.1040(4) 0.5983(3) 0.3784(2) 0.0341(11) Uani 1 1 d . . .
C79 C 1.0790(5) 0.5060(5) 0.3972(3) 0.069(2) Uani 1 1 d . . .
C101 C 0.1318(7) 0.2863(6) 0.2909(4) 0.109(3) Uani 1 1 d . . .
Cl1 Cl 0.0212(2) 0.23831(16) 0.28832(13) 0.1163(8) Uani 1 1 d . . .
Cl2A Cl 0.1880(3) 0.2901(4) 0.2303(2) 0.116(2) Uani 0.691(11) 1 d P . .
Cl2B Cl 0.1897(8) 0.3668(12) 0.2379(6) 0.150(6) Uani 0.309(11) 1 d P . .
C102 C 0.6599(6) 0.3506(6) 0.0436(6) 0.133(4) Uani 1 1 d . . .
H10A H 0.6343 0.2984 0.0636 0.160 Uiso 1 1 calc R . .
H10B H 0.7247 0.3488 0.0358 0.160 Uiso 1 1 calc R . .
Cl3 Cl 0.5948(2) 0.34899(19) -0.02961(14) 0.1308(9) Uani 1 1 d . . .
Cl4 Cl 0.66264(18) 0.4355(3) 0.0959(3) 0.245(3) Uani 1 1 d . . .
C103 C 0.2258(6) 0.6302(5) 0.2425(4) 0.099(3) Uani 1 1 d . . .
Cl5A Cl 0.2031(3) 0.5188(3) 0.2300(4) 0.092(2) Uani 0.614(17) 1 d P . .
Cl5B Cl 0.2301(17) 0.5632(18) 0.1843(12) 0.265(16) Uani 0.386(17) 1 d P . .
Cl6A Cl 0.3172(9) 0.6808(5) 0.2100(8) 0.146(6) Uani 0.460(16) 1 d P . .
Cl6B Cl 0.3585(6) 0.6808(5) 0.2581(7) 0.191(4) Uani 0.540(16) 1 d P . .

loop_
_atom_site_aniso_label
_atom_site_aniso_U_11
_atom_site_aniso_U_22
_atom_site_aniso_U_33
_atom_site_aniso_U_23
_atom_site_aniso_U_13
_atom_site_aniso_U_12
Mn1 0.0299(4) 0.0296(4) 0.0192(3) 0.0016(3) 0.0009(3) 0.0057(3)
Mn2 0.0297(4) 0.0248(4) 0.0194(3) 0.0023(3) -0.0001(3) 0.0065(3)
F11 0.076(3) 0.187(5) 0.146(5) 0.116(4) -0.034(3) -0.067(3)
F12 0.049(3) 0.075(3) 0.332(9) -0.010(4) 0.064(4) -0.005(2)
F13 0.101(3) 0.133(4) 0.085(3) -0.020(3) -0.006(3) -0.060(3)
F14 0.147(6) 0.303(11) 0.468(16) 0.289(12) 0.073(8) 0.123(7)
F15 0.069(3) 0.233(7) 0.196(6) -0.032(5) 0.046(4) 0.056(4)
F16 0.051(3) 0.239(7) 0.137(5) -0.069(5) -0.027(3) 0.027(4)
F21 0.156(5) 0.102(4) 0.167(6) -0.018(4) -0.079(4) -0.033(4)
F22 0.244(7) 0.047(3) 0.139(5) 0.034(3) 0.051(5) 0.000(3)
F23 0.106(4) 0.033(2) 0.412(11) -0.018(4) 0.085(5) 0.012(2)
F24 0.095(3) 0.0453(19) 0.0483(19) -0.0015(16) 0.0019(18) 0.0338(18)
F25 0.057(2) 0.0398(18) 0.076(2) 0.0176(16) 0.0135(17) 0.0020(15)
F26 0.060(2) 0.0376(17) 0.081(2) 0.0125(16) -0.0353(18) 0.0109(15)
O1 0.0339(17) 0.0285(16) 0.0217(15) 0.0031(13) 0.0033(13) 0.0074(13)
O11 0.0332(18) 0.051(2) 0.0282(17) 0.0108(15) 0.0001(14) 0.0072(15)
O12 0.041(2) 0.080(3) 0.054(2) 0.037(2) -0.0058(18) 0.005(2)
O13 0.0309(18) 0.044(2) 0.039(2) -0.0027(16) 0.0035(15) 0.0076(15)
O14 0.057(3) 0.155(5) 0.101(4) -0.076(4) 0.027(3) -0.012(3)
O21 0.055(2) 0.0359(19) 0.0309(18) 0.0087(15) 0.0094(16) 0.0222(16)
O22 0.077(3) 0.045(2) 0.058(3) 0.0161(19) 0.036(2) 0.022(2)
O23 0.0344(17) 0.0260(17) 0.0322(17) 0.0046(13) -0.0050(14) 0.0070(13)
O24 0.045(2) 0.0310(19) 0.046(2) 0.0035(16) -0.0153(17) 0.0030(15)
N11 0.028(2) 0.038(2) 0.026(2) 0.0064(17) 0.0002(16) 0.0050(17)
N12 0.030(2) 0.041(2) 0.023(2) 0.0010(17) 0.0031(16) 0.0050(17)
N13 0.031(2) 0.031(2) 0.034(2) -0.0001(17) 0.0037(17) 0.0027(17)
N21 0.034(2) 0.029(2) 0.024(2) 0.0021(16) -0.0028(16) 0.0037(16)
N22 0.045(2) 0.025(2) 0.024(2) 0.0051(16) -0.0016(17) 0.0123(17)
N23 0.034(2) 0.031(2) 0.026(2) 0.0090(16) 0.0052(16) 0.0116(17)
C1 0.038(3) 0.036(3) 0.033(3) 0.008(2) 0.004(2) 0.008(2)
C2 0.052(3) 0.036(3) 0.043(3) 0.007(2) 0.004(2) 0.006(2)
C3 0.052(3) 0.044(3) 0.056(4) 0.021(3) 0.001(3) 0.008(3)
C4 0.032(3) 0.060(4) 0.035(3) 0.024(3) -0.004(2) 0.002(2)
C5 0.027(2) 0.044(3) 0.027(2) 0.011(2) 0.0019(19) 0.002(2)
C6 0.028(2) 0.055(3) 0.023(2) 0.009(2) 0.0035(19) 0.006(2)
C7 0.034(3) 0.065(4) 0.021(2) 0.009(2) 0.004(2) 0.009(2)
C8 0.034(3) 0.083(4) 0.025(3) -0.005(3) 0.001(2) 0.013(3)
C9 0.037(3) 0.062(4) 0.031(3) -0.012(3) 0.003(2) 0.008(3)
C10 0.027(2) 0.047(3) 0.025(2) -0.003(2) 0.0021(19) 0.003(2)
C11 0.028(2) 0.034(3) 0.036(3) -0.004(2) 0.005(2) -0.001(2)
C12 0.039(3) 0.047(3) 0.049(3) -0.012(3) 0.015(2) 0.002(2)
C13 0.059(4) 0.035(3) 0.059(4) -0.002(3) 0.020(3) 0.007(3)
C14 0.059(4) 0.038(3) 0.056(4) 0.007(3) 0.010(3) 0.014(3)
C15 0.042(3) 0.034(3) 0.035(3) 0.003(2) 0.004(2) 0.007(2)
C16 0.027(2) 0.045(3) 0.030(3) 0.002(2) 0.001(2) 0.003(2)
C17 0.037(3) 0.055(4) 0.050(4) 0.012(3) -0.009(3) -0.003(3)
C18 0.040(3) 0.035(3) 0.071(4) -0.016(3) 0.015(3) -0.003(2)
C19 0.066(5) 0.078(6) 0.138(8) 0.028(6) 0.035(5) 0.039(4)
C21 0.038(3) 0.045(3) 0.039(3) 0.005(2) 0.004(2) 0.002(2)
C22 0.037(3) 0.066(4) 0.059(4) 0.007(3) 0.006(3) -0.007(3)
C23 0.045(3) 0.052(4) 0.070(4) 0.000(3) -0.013(3) -0.009(3)
C24 0.049(3) 0.041(3) 0.045(3) 0.000(3) -0.018(3) -0.001(2)
C25 0.045(3) 0.022(2) 0.034(3) -0.002(2) -0.010(2) 0.005(2)
C26 0.051(3) 0.023(2) 0.029(2) 0.0022(19) -0.008(2) 0.011(2)
C27 0.071(4) 0.026(3) 0.029(3) 0.001(2) -0.008(3) 0.007(2)
C28 0.096(5) 0.030(3) 0.021(3) -0.002(2) 0.001(3) 0.013(3)
C29 0.077(4) 0.034(3) 0.030(3) 0.010(2) 0.014(3) 0.021(3)
C30 0.050(3) 0.029(3) 0.026(2) 0.007(2) 0.007(2) 0.021(2)
C31 0.043(3) 0.029(2) 0.033(3) 0.013(2) 0.011(2) 0.017(2)
C32 0.047(3) 0.050(3) 0.039(3) 0.017(2) 0.017(2) 0.022(3)
C33 0.040(3) 0.061(4) 0.063(4) 0.028(3) 0.021(3) 0.015(3)
C34 0.035(3) 0.062(4) 0.049(3) 0.013(3) 0.002(2) 0.005(3)
C35 0.034(3) 0.043(3) 0.030(3) 0.011(2) 0.002(2) 0.007(2)
C36 0.050(3) 0.032(3) 0.030(3) 0.005(2) 0.000(2) 0.014(2)
C37 0.068(4) 0.032(3) 0.075(5) -0.012(3) 0.009(4) 0.008(3)
C38 0.027(2) 0.033(3) 0.024(2) 0.0073(19) 0.0025(19) 0.007(2)
C39 0.035(3) 0.031(3) 0.036(3) 0.001(2) -0.006(2) 0.007(2)
Mn3 0.0296(4) 0.0294(4) 0.0173(3) -0.0009(3) -0.0017(3) 0.0053(3)
Mn4 0.0273(4) 0.0306(4) 0.0169(3) -0.0002(3) -0.0016(3) 0.0054(3)
F31 0.115(4) 0.140(5) 0.144(5) -0.052(4) 0.060(3) 0.025(3)
F32 0.037(2) 0.173(4) 0.099(3) 0.063(3) 0.001(2) 0.023(2)
F33 0.053(2) 0.134(4) 0.084(3) 0.060(3) 0.015(2) 0.006(2)
F34 0.125(4) 0.132(4) 0.144(5) -0.014(4) 0.102(4) -0.019(3)
F35 0.093(3) 0.092(3) 0.136(4) -0.030(3) 0.039(3) -0.043(3)
F36 0.151(5) 0.128(5) 0.155(6) 0.077(4) 0.009(4) 0.013(4)
F41 0.126(5) 0.149(5) 0.185(6) 0.041(5) -0.012(4) 0.054(4)
F42 0.231(6) 0.072(3) 0.148(5) 0.006(3) 0.103(5) 0.074(4)
F43 0.106(3) 0.072(3) 0.174(5) 0.060(3) 0.069(3) 0.031(2)
F44 0.100(4) 0.112(5) 0.527(16) 0.187(8) -0.074(7) -0.002(3)
F45 0.57(2) 0.141(6) 0.127(6) 0.028(5) 0.133(10) -0.105(10)
F46 0.162(5) 0.054(3) 0.124(4) 0.026(3) -0.048(4) -0.021(3)
O2 0.0301(16) 0.0309(17) 0.0201(15) 0.0002(13) 0.0002(12) 0.0041(13)
O31 0.0287(17) 0.045(2) 0.0276(17) 0.0060(15) -0.0022(13) 0.0076(14)
O32 0.044(2) 0.106(3) 0.045(2) 0.036(2) -0.0063(18) 0.011(2)
O33 0.0338(18) 0.047(2) 0.0275(18) -0.0065(15) 0.0033(14) 0.0010(15)
O34 0.065(3) 0.054(3) 0.059(3) -0.026(2) 0.012(2) 0.009(2)
O41 0.045(2) 0.039(2) 0.0354(19) 0.0024(15) 0.0067(15) 0.0190(16)
O43 0.049(2) 0.040(2) 0.0360(19) -0.0041(16) -0.0124(16) 0.0219(16)
O44 0.047(2) 0.049(2) 0.060(3) 0.0041(19) -0.0166(19) 0.0032(18)
N31 0.029(2) 0.033(2) 0.0224(19) 0.0024(16) -0.0001(15) 0.0039(16)
N32 0.027(2) 0.034(2) 0.0210(19) -0.0029(16) -0.0009(15) 0.0030(16)
N33 0.031(2) 0.033(2) 0.025(2) -0.0039(17) 0.0003(16) 0.0005(16)
N41 0.031(2) 0.030(2) 0.0223(19) -0.0031(16) -0.0013(16) 0.0071(16)
N42 0.036(2) 0.029(2) 0.0201(19) 0.0005(16) 0.0001(16) 0.0088(17)
N43 0.034(2) 0.034(2) 0.0234(19) 0.0056(16) -0.0002(16) 0.0068(17)
C41 0.032(3) 0.036(3) 0.030(3) 0.000(2) 0.001(2) 0.005(2)
C42 0.036(3) 0.033(3) 0.044(3) 0.001(2) -0.001(2) 0.006(2)
C43 0.037(3) 0.034(3) 0.049(3) 0.012(2) -0.007(2) 0.005(2)
C44 0.035(3) 0.046(3) 0.032(3) 0.012(2) -0.009(2) -0.001(2)
C45 0.024(2) 0.042(3) 0.023(2) 0.004(2) -0.0038(18) 0.001(2)
C46 0.025(2) 0.045(3) 0.022(2) 0.004(2) 0.0006(18) 0.004(2)
C47 0.041(3) 0.054(3) 0.020(2) 0.005(2) -0.003(2) 0.013(2)
C48 0.045(3) 0.064(4) 0.018(2) -0.001(2) -0.001(2) 0.011(3)
C49 0.041(3) 0.048(3) 0.027(3) -0.009(2) 0.001(2) 0.008(2)
C50 0.027(2) 0.037(3) 0.025(2) -0.008(2) -0.0019(19) 0.002(2)
C51 0.029(2) 0.036(3) 0.025(2) -0.007(2) 0.0049(19) 0.002(2)
C52 0.043(3) 0.036(3) 0.035(3) -0.010(2) 0.006(2) 0.006(2)
C53 0.050(3) 0.028(3) 0.060(4) -0.001(3) 0.014(3) 0.010(2)
C54 0.053(3) 0.039(3) 0.040(3) 0.006(2) 0.008(2) 0.013(2)
C55 0.041(3) 0.036(3) 0.026(2) 0.006(2) 0.001(2) 0.007(2)
C56 0.034(3) 0.035(3) 0.037(3) 0.007(2) -0.001(2) -0.001(2)
C57 0.038(3) 0.074(5) 0.065(4) 0.017(4) 0.003(3) 0.010(3)
C58 0.031(3) 0.047(3) 0.034(3) -0.006(2) 0.001(2) 0.009(2)
C59 0.063(4) 0.077(5) 0.082(5) -0.020(4) 0.028(4) -0.001(4)
C61 0.034(3) 0.034(3) 0.029(3) 0.001(2) -0.002(2) 0.004(2)
C62 0.041(3) 0.048(3) 0.036(3) 0.009(2) 0.006(2) 0.000(2)
C63 0.031(3) 0.048(3) 0.046(3) 0.002(3) -0.005(2) -0.005(2)
C64 0.034(3) 0.040(3) 0.034(3) -0.005(2) -0.012(2) 0.000(2)
C65 0.030(2) 0.029(2) 0.025(2) -0.0031(19) -0.0053(19) 0.0065(19)
C66 0.032(2) 0.033(3) 0.025(2) -0.0014(19) -0.0055(19) 0.008(2)
C67 0.045(3) 0.048(3) 0.021(2) -0.006(2) -0.010(2) 0.007(2)
C68 0.060(4) 0.054(3) 0.020(2) -0.001(2) -0.005(2) 0.009(3)
C69 0.051(3) 0.046(3) 0.023(2) 0.000(2) 0.003(2) 0.015(2)
C70 0.045(3) 0.037(3) 0.023(2) 0.006(2) 0.005(2) 0.020(2)
C71 0.041(3) 0.030(2) 0.022(2) 0.0047(19) 0.006(2) 0.014(2)
C72 0.046(3) 0.044(3) 0.027(3) 0.011(2) 0.007(2) 0.016(2)
C73 0.042(3) 0.046(3) 0.045(3) 0.017(3) 0.014(2) 0.008(2)
C74 0.036(3) 0.056(3) 0.042(3) 0.015(3) 0.003(2) -0.001(2)
C75 0.033(3) 0.047(3) 0.025(2) 0.004(2) -0.004(2) 0.004(2)
C76 0.110(6) 0.070(4) 0.048(4) 0.027(3) 0.045(4) 0.055(4)
C77 0.063(4) 0.049(4) 0.073(4) 0.013(3) 0.030(3) 0.026(3)
C78 0.044(3) 0.039(3) 0.021(2) 0.000(2) -0.004(2) 0.016(2)
C79 0.071(4) 0.069(5) 0.061(4) 0.040(4) -0.022(4) -0.001(4)
C101 0.129(8) 0.110(7) 0.086(6) 0.036(5) 0.008(6) 0.017(6)
Cl1 0.140(2) 0.1016(18) 0.1102(19) 0.0289(14) 0.0154(16) 0.0241(15)
Cl2A 0.109(3) 0.093(4) 0.147(4) 0.008(2) 0.046(2) 0.009(2)
Cl2B 0.148(9) 0.159(17) 0.155(10) 0.041(8) 0.049(7) 0.038(8)
C102 0.070(6) 0.114(8) 0.194(11) -0.035(8) -0.030(6) -0.001(5)
Cl3 0.138(2) 0.130(2) 0.129(2) 0.0380(18) 0.0189(18) 0.0276(17)
Cl4 0.0676(17) 0.216(4) 0.409(7) -0.188(4) 0.052(3) -0.0160(19)
C103 0.120(7) 0.086(6) 0.109(7) 0.036(5) 0.066(6) 0.035(5)
Cl5A 0.088(3) 0.078(3) 0.103(4) -0.005(2) 0.004(2) 0.0056(18)
Cl5B 0.302(19) 0.28(2) 0.20(2) -0.13(2) -0.152(17) 0.141(19)
Cl6A 0.120(8) 0.132(5) 0.191(12) 0.048(6) 0.094(7) -0.006(4)
Cl6B 0.161(6) 0.133(5) 0.246(10) 0.098(6) -0.061(7) -0.036(4)

loop_
_atom_type_symbol
_atom_type_description
_atom_type_scat_dispersion_real
_atom_type_scat_dispersion_imag
_atom_type_scat_source
C C 0.0033 0.0016 'International Tables Vol C Tables 4.2.6.8 and 6.1.1.4'
H H 0.0000 0.0000 'International Tables Vol C Tables 4.2.6.8 and 6.1.1.4'
N N 0.0061 0.0033 'International Tables Vol C Tables 4.2.6.8 and 6.1.1.4'
O O 0.0106 0.0060 'International Tables Vol C Tables 4.2.6.8 and 6.1.1.4'
F F 0.0171 0.0103 'International Tables Vol C Tables 4.2.6.8 and 6.1.1.4'
Cl Cl 0.1484 0.1585 'International Tables Vol C Tables 4.2.6.8 and 6.1.1.4'
Mn Mn 0.3368 0.7283 'International Tables Vol C Tables 4.2.6.8 and 6.1.1.4'

loop_
_geom_angle_atom_site_label_1
_geom_angle_atom_site_label_2
_geom_angle_atom_site_label_3
_geom_angle
_geom_angle_site_symmetry_1
_geom_angle_site_symmetry_3
_geom_angle_publ_flag
O1 Mn1 N12 176.75(14) . . ?
O1 Mn1 N11 101.44(14) . . ?
N12 Mn1 N11 78.18(15) . . ?
O1 Mn1 N13 103.00(14) . . ?
N12 Mn1 N13 77.58(16) . . ?
N11 Mn1 N13 155.39(15) . . ?
O1 Mn1 O13 91.82(13) . . ?
N12 Mn1 O13 91.41(14) . . ?
N11 Mn1 O13 90.75(14) . . ?
N13 Mn1 O13 85.67(13) . . ?
O1 Mn1 O11 92.21(13) . . ?
N12 Mn1 O11 84.66(14) . . ?
N11 Mn1 O11 97.42(13) . . ?
N13 Mn1 O11 84.50(13) . . ?
O13 Mn1 O11 169.99(13) . . ?
O1 Mn2 N22 178.77(14) . . ?
O1 Mn2 N21 101.04(14) . . ?
N22 Mn2 N21 78.43(15) . . ?
O1 Mn2 N23 102.90(14) . . ?
N22 Mn2 N23 77.61(15) . . ?
N21 Mn2 N23 155.99(14) . . ?
O1 Mn2 O21 93.35(13) . . ?
N22 Mn2 O21 85.50(13) . . ?
N21 Mn2 O21 84.65(14) . . ?
N23 Mn2 O21 91.99(13) . . ?
O1 Mn2 O23 93.42(12) . . ?
N22 Mn2 O23 87.72(13) . . ?
N21 Mn2 O23 93.48(13) . . ?
N23 Mn2 O23 87.07(13) . . ?
O21 Mn2 O23 173.20(12) . . ?
Mn1 O1 Mn2 178.00(18) . . ?
C16 O11 Mn1 127.2(3) . . ?
C18 O13 Mn1 130.8(3) . . ?
C36 O21 Mn2 132.0(3) . . ?
C38 O23 Mn2 128.0(3) . . ?
C1 N11 C5 119.1(4) . . ?
C1 N11 Mn1 126.1(3) . . ?
C5 N11 Mn1 114.8(3) . . ?
C10 N12 C6 121.9(4) . . ?
C10 N12 Mn1 119.1(3) . . ?
C6 N12 Mn1 118.7(3) . . ?
C15 N13 C11 119.3(4) . . ?
C15 N13 Mn1 125.9(3) . . ?
C11 N13 Mn1 114.8(3) . . ?
C21 N21 C25 119.2(4) . . ?
C21 N21 Mn2 125.9(3) . . ?
C25 N21 Mn2 115.0(3) . . ?
C26 N22 C30 121.4(4) . . ?
C26 N22 Mn2 119.2(3) . . ?
C30 N22 Mn2 119.4(3) . . ?
C35 N23 C31 118.9(4) . . ?
C35 N23 Mn2 125.8(3) . . ?
C31 N23 Mn2 115.3(3) . . ?
N11 C1 C2 122.4(5) . . ?
C1 C2 C3 119.0(5) . . ?
C2 C3 C4 119.4(5) . . ?
C3 C4 C5 118.7(5) . . ?
N11 C5 C4 121.4(5) . . ?
N11 C5 C6 114.5(4) . . ?
C4 C5 C6 124.1(4) . . ?
N12 C6 C7 119.5(5) . . ?
N12 C6 C5 113.7(4) . . ?
C7 C6 C5 126.7(5) . . ?
C8 C7 C6 118.1(5) . . ?
C7 C8 C9 122.4(5) . . ?
C8 C9 C10 117.3(5) . . ?
N12 C10 C9 120.7(5) . . ?
N12 C10 C11 113.8(4) . . ?
C9 C10 C11 125.5(5) . . ?
N13 C11 C12 121.7(5) . . ?
N13 C11 C10 114.0(4) . . ?
C12 C11 C10 124.3(5) . . ?
C11 C12 C13 119.2(5) . . ?
C14 C13 C12 118.8(5) . . ?
C13 C14 C15 119.2(5) . . ?
N13 C15 C14 121.6(5) . . ?
O12 C16 O11 129.7(5) . . ?
O12 C16 C17 114.9(4) . . ?
O11 C16 C17 115.5(5) . . ?
F11 C17 F12 106.6(6) . . ?
F11 C17 F13 105.9(6) . . ?
F12 C17 F13 102.9(5) . . ?
F11 C17 C16 116.6(4) . . ?
F12 C17 C16 112.7(5) . . ?
F13 C17 C16 111.1(5) . . ?
O14 C18 O13 128.5(6) . . ?
O14 C18 C19 117.0(6) . . ?
O13 C18 C19 114.5(6) . . ?
F14 C19 F16 108.4(11) . . ?
F14 C19 F15 103.6(8) . . ?
F16 C19 F15 104.5(7) . . ?
F14 C19 C18 110.5(7) . . ?
F16 C19 C18 113.7(6) . . ?
F15 C19 C18 115.5(8) . . ?
N21 C21 C22 121.0(5) . . ?
C23 C22 C21 119.5(6) . . ?
C22 C23 C24 119.9(5) . . ?
C23 C24 C25 118.2(5) . . ?
N21 C25 C24 122.2(5) . . ?
N21 C25 C26 114.1(4) . . ?
C24 C25 C26 123.7(4) . . ?
N22 C26 C27 120.9(5) . . ?
N22 C26 C25 113.2(4) . . ?
C27 C26 C25 125.9(5) . . ?
C28 C27 C26 118.7(5) . . ?
C27 C28 C29 120.7(5) . . ?
C30 C29 C28 118.8(5) . . ?
N22 C30 C29 119.5(5) . . ?
N22 C30 C31 113.6(4) . . ?
C29 C30 C31 126.9(5) . . ?
N23 C31 C32 122.0(5) . . ?
N23 C31 C30 114.1(4) . . ?
C32 C31 C30 123.9(5) . . ?
C31 C32 C33 118.5(5) . . ?
C34 C33 C32 119.9(5) . . ?
C33 C34 C35 118.6(5) . . ?
N23 C35 C34 122.0(5) . . ?
O22 C36 O21 130.0(5) . . ?
O22 C36 C37 115.9(5) . . ?
O21 C36 C37 114.0(5) . . ?
F23 C37 F21 108.3(6) . . ?
F23 C37 F22 105.5(7) . . ?
F21 C37 F22 100.8(6) . . ?
F23 C37 C36 114.6(6) . . ?
F21 C37 C36 111.4(6) . . ?
F22 C37 C36 115.0(5) . . ?
O24 C38 O23 130.5(4) . . ?
O24 C38 C39 115.8(4) . . ?
O23 C38 C39 113.6(4) . . ?
F26 C39 F25 107.2(4) . . ?
F26 C39 F24 106.5(4) . . ?
F25 C39 F24 104.8(4) . . ?
F26 C39 C38 113.3(4) . . ?
F25 C39 C38 112.4(4) . . ?
F24 C39 C38 112.2(4) . . ?
O2 Mn3 N32 177.47(14) . . ?
O2 Mn3 N31 102.02(14) . . ?
N32 Mn3 N31 78.38(15) . . ?
O2 Mn3 N33 101.40(14) . . ?
N32 Mn3 N33 78.27(15) . . ?
N31 Mn3 N33 156.56(14) . . ?
O2 Mn3 O31 91.82(12) . . ?
N32 Mn3 O31 90.68(13) . . ?
N31 Mn3 O31 89.60(13) . . ?
N33 Mn3 O31 88.71(13) . . ?
O2 Mn3 O33 92.27(12) . . ?
N32 Mn3 O33 85.26(13) . . ?
N31 Mn3 O33 85.16(14) . . ?
N33 Mn3 O33 94.88(14) . . ?
O31 Mn3 O33 173.93(12) . . ?
O2 Mn4 N42 177.66(14) . . ?
O2 Mn4 N41 101.89(14) . . ?
N42 Mn4 N41 78.14(15) . . ?
O2 Mn4 N43 101.89(14) . . ?
N42 Mn4 N43 78.07(15) . . ?
N41 Mn4 N43 156.21(14) . . ?
O2 Mn4 O41 92.22(13) . . ?
N42 Mn4 O41 90.12(13) . . ?
N41 Mn4 O41 86.46(14) . . ?
N43 Mn4 O41 93.37(14) . . ?
O2 Mn4 O43 92.25(13) . . ?
N42 Mn4 O43 85.40(13) . . ?
N41 Mn4 O43 92.59(14) . . ?
N43 Mn4 O43 85.74(14) . . ?
O41 Mn4 O43 175.52(12) . . ?
Mn4 O2 Mn3 178.84(19) . . ?
C56 O31 Mn3 130.4(3) . . ?
C58 O33 Mn3 131.2(3) . . ?
C76 O41 Mn4 133.8(4) . . ?
C76 O42A O42B 52.4(7) . . ?
C76 O42B O42A 60.0(8) . . ?
C78 O43 Mn4 134.1(3) . . ?
C41 N31 C45 118.7(4) . . ?
C41 N31 Mn3 126.4(3) . . ?
C45 N31 Mn3 115.0(3) . . ?
C50 N32 C46 122.0(4) . . ?
C50 N32 Mn3 119.4(3) . . ?
C46 N32 Mn3 118.6(3) . . ?
C55 N33 C51 119.1(4) . . ?
C55 N33 Mn3 126.1(3) . . ?
C51 N33 Mn3 114.9(3) . . ?
C61 N41 C65 119.8(4) . . ?
C61 N41 Mn4 125.2(3) . . ?
C65 N41 Mn4 115.0(3) . . ?
C66 N42 C70 122.2(4) . . ?
C66 N42 Mn4 118.7(3) . . ?
C70 N42 Mn4 119.1(3) . . ?
C75 N43 C71 118.9(4) . . ?
C75 N43 Mn4 126.2(3) . . ?
C71 N43 Mn4 114.8(3) . . ?
N31 C41 C42 122.5(4) . . ?
C41 C42 C43 119.3(5) . . ?
C42 C43 C44 119.3(5) . . ?
C43 C44 C45 118.9(4) . . ?
N31 C45 C44 121.2(4) . . ?
N31 C45 C46 114.3(4) . . ?
C44 C45 C46 124.4(4) . . ?
N32 C46 C47 119.2(4) . . ?
N32 C46 C45 113.6(4) . . ?
C47 C46 C45 127.2(4) . . ?
C48 C47 C46 119.2(5) . . ?
C47 C48 C49 120.7(4) . . ?
C50 C49 C48 118.7(5) . . ?
N32 C50 C49 120.0(4) . . ?
N32 C50 C51 113.3(4) . . ?
C49 C50 C51 126.6(4) . . ?
N33 C51 C52 121.3(4) . . ?
N33 C51 C50 114.1(4) . . ?
C52 C51 C50 124.6(4) . . ?
C51 C52 C53 119.2(4) . . ?
C54 C53 C52 119.9(5) . . ?
C53 C54 C55 118.8(5) . . ?
N33 C55 C54 121.7(4) . . ?
O32 C56 O31 130.4(5) . . ?
O32 C56 C57 116.3(5) . . ?
O31 C56 C57 113.2(4) . . ?
F31 C57 F32 107.7(6) . . ?
F31 C57 F33 106.2(6) . . ?
F32 C57 F33 105.2(5) . . ?
F31 C57 C56 112.2(5) . . ?
F32 C57 C56 112.7(5) . . ?
F33 C57 C56 112.3(5) . . ?
O34 C58 O33 129.9(5) . . ?
O34 C58 C59 116.5(5) . . ?
O33 C58 C59 113.4(5) . . ?
F34 C59 F35 109.8(6) . . ?
F34 C59 F36 107.1(8) . . ?
F35 C59 F36 106.4(7) . . ?
F34 C59 C58 114.2(6) . . ?
F35 C59 C58 111.6(6) . . ?
F36 C59 C58 107.2(5) . . ?
N41 C61 C62 120.9(4) . . ?
C63 C62 C61 119.5(5) . . ?
C62 C63 C64 119.7(5) . . ?
C65 C64 C63 118.8(4) . . ?
N41 C65 C64 121.3(4) . . ?
N41 C65 C66 113.5(4) . . ?
C64 C65 C66 125.3(4) . . ?
N42 C66 C67 119.8(4) . . ?
N42 C66 C65 114.6(4) . . ?
C67 C66 C65 125.6(4) . . ?
C68 C67 C66 118.2(5) . . ?
C67 C68 C69 121.2(4) . . ?
C70 C69 C68 118.5(5) . . ?
N42 C70 C69 120.1(4) . . ?
N42 C70 C71 114.1(4) . . ?
C69 C70 C71 125.7(5) . . ?
N43 C71 C72 121.2(4) . . ?
N43 C71 C70 113.8(4) . . ?
C72 C71 C70 125.0(4) . . ?
C71 C72 C73 119.4(5) . . ?
C74 C73 C72 119.2(5) . . ?
C75 C74 C73 119.1(5) . . ?
N43 C75 C74 122.2(5) . . ?
O41 C76 O42B 124.4(7) . . ?
O41 C76 O42A 113.4(8) . . ?
O42B C76 O42A 67.6(8) . . ?
O41 C76 C77 118.8(6) . . ?
O42B C76 C77 112.8(6) . . ?
O42A C76 C77 106.3(8) . . ?
F42 C77 F43 111.8(6) . . ?
F42 C77 F41 99.1(6) . . ?
F43 C77 F41 100.2(6) . . ?
F42 C77 C76 118.6(6) . . ?
F43 C77 C76 117.0(5) . . ?
F41 C77 C76 106.3(6) . . ?
O44 C78 O43 130.2(5) . . ?
O44 C78 C79 116.8(4) . . ?
O43 C78 C79 113.0(5) . . ?
F44 C79 F46 111.8(8) . . ?
F44 C79 F45 95.4(8) . . ?
F46 C79 F45 99.1(8) . . ?
F44 C79 C78 116.4(6) . . ?
F46 C79 C78 119.9(5) . . ?
F45 C79 C78 109.5(7) . . ?
Cl2A C101 Cl1 122.5(6) . . ?
Cl2A C101 Cl2B 40.4(5) . . ?
Cl1 C101 Cl2B 129.0(6) . . ?
Cl2B Cl2A C101 83.2(6) . . ?
Cl2A Cl2B C101 56.4(7) . . ?
Cl2A Cl2B Cl5A 167.7(8) . . ?
C101 Cl2B Cl5A 135.4(8) . . ?
Cl4 C102 Cl3 116.1(6) . . ?
Cl5B C103 Cl6A 79.0(15) . . ?
Cl5B C103 Cl5A 44.5(13) . . ?
Cl6A C103 Cl5A 115.1(5) . . ?
Cl5B C103 Cl6B 98.5(12) . . ?
Cl6A C103 Cl6B 35.9(5) . . ?
Cl5A C103 Cl6B 112.9(5) . . ?
Cl5B Cl5A C103 61.4(6) . . ?
Cl5B Cl5A Cl2B 128.4(8) . . ?
C103 Cl5A Cl2B 166.5(6) . . ?
Cl5A Cl5B C103 74.0(13) . . ?
Cl5A Cl5B Cl6A 116.1(8) . . ?
C103 Cl5B Cl6A 51.4(7) . . ?
Cl6B Cl6A C103 86.2(8) . . ?
Cl6B Cl6A Cl5B 110.8(11) . . ?
C103 Cl6A Cl5B 49.5(9) . . ?
Cl6A Cl6B C103 57.9(5) . . ?

loop_
_geom_bond_atom_site_label_1
_geom_bond_atom_site_label_2
_geom_bond_distance
_geom_bond_site_symmetry_2
_geom_bond_publ_flag
Mn1 O1 1.751(3) . ?
Mn1 N12 1.993(4) . ?
Mn1 N11 2.087(4) . ?
Mn1 N13 2.108(4) . ?
Mn1 O13 2.175(3) . ?
Mn1 O11 2.178(3) . ?
Mn2 O1 1.754(3) . ?
Mn2 N22 1.990(4) . ?
Mn2 N21 2.090(4) . ?
Mn2 N23 2.104(4) . ?
Mn2 O21 2.163(3) . ?
Mn2 O23 2.174(3) . ?
F11 C17 1.247(7) . ?
F12 C17 1.287(7) . ?
F13 C17 1.290(7) . ?
F14 C19 1.254(10) . ?
F15 C19 1.299(9) . ?
F16 C19 1.275(9) . ?
F21 C37 1.293(7) . ?
F22 C37 1.297(8) . ?
F23 C37 1.265(7) . ?
F24 C39 1.341(5) . ?
F25 C39 1.332(6) . ?
F26 C39 1.330(5) . ?
O11 C16 1.256(5) . ?
O12 C16 1.223(6) . ?
O13 C18 1.244(6) . ?
O14 C18 1.228(7) . ?
O21 C36 1.250(6) . ?
O22 C36 1.221(6) . ?
O23 C38 1.262(5) . ?
O24 C38 1.223(5) . ?
N11 C1 1.331(6) . ?
N11 C5 1.360(6) . ?
N12 C10 1.339(6) . ?
N12 C6 1.354(6) . ?
N13 C15 1.345(6) . ?
N13 C11 1.350(6) . ?
N21 C21 1.327(6) . ?
N21 C25 1.354(5) . ?
N22 C26 1.347(6) . ?
N22 C30 1.354(6) . ?
N23 C35 1.341(6) . ?
N23 C31 1.351(6) . ?
C1 C2 1.377(7) . ?
C2 C3 1.382(7) . ?
C3 C4 1.386(7) . ?
C4 C5 1.388(7) . ?
C5 C6 1.466(7) . ?
C6 C7 1.394(6) . ?
C7 C8 1.369(7) . ?
C8 C9 1.377(8) . ?
C9 C10 1.391(6) . ?
C10 C11 1.482(7) . ?
C11 C12 1.371(7) . ?
C12 C13 1.397(8) . ?
C13 C14 1.379(8) . ?
C14 C15 1.384(7) . ?
C16 C17 1.537(7) . ?
C18 C19 1.522(10) . ?
C21 C22 1.397(7) . ?
C22 C23 1.366(8) . ?
C23 C24 1.370(8) . ?
C24 C25 1.384(7) . ?
C25 C26 1.497(7) . ?
C26 C27 1.371(6) . ?
C27 C28 1.368(8) . ?
C28 C29 1.391(7) . ?
C29 C30 1.384(6) . ?
C30 C31 1.472(7) . ?
C31 C32 1.372(7) . ?
C32 C33 1.392(7) . ?
C33 C34 1.370(8) . ?
C34 C35 1.384(7) . ?
C36 C37 1.524(8) . ?
C38 C39 1.532(6) . ?
Mn3 O2 1.753(3) . ?
Mn3 N32 1.988(3) . ?
Mn3 N31 2.075(4) . ?
Mn3 N33 2.084(4) . ?
Mn3 O31 2.172(3) . ?
Mn3 O33 2.202(3) . ?
Mn4 O2 1.751(3) . ?
Mn4 N42 1.992(3) . ?
Mn4 N41 2.085(4) . ?
Mn4 N43 2.098(4) . ?
Mn4 O41 2.159(3) . ?
Mn4 O43 2.174(3) . ?
F31 C57 1.276(7) . ?
F32 C57 1.325(6) . ?
F33 C57 1.331(7) . ?
F34 C59 1.258(7) . ?
F35 C59 1.301(8) . ?
F36 C59 1.392(9) . ?
F41 C77 1.359(8) . ?
F42 C77 1.254(7) . ?
F43 C77 1.291(7) . ?
F44 C79 1.209(7) . ?
F45 C79 1.282(10) . ?
F46 C79 1.244(7) . ?
O31 C56 1.261(5) . ?
O32 C56 1.213(6) . ?
O33 C58 1.255(6) . ?
O34 C58 1.211(6) . ?
O41 C76 1.209(6) . ?
O42A C76 1.424(17) . ?
O42A O42B 1.520(16) . ?
O42B C76 1.302(9) . ?
O43 C78 1.262(5) . ?
O44 C78 1.209(6) . ?
N31 C41 1.349(5) . ?
N31 C45 1.363(5) . ?
N32 C50 1.341(6) . ?
N32 C46 1.360(6) . ?
N33 C55 1.346(6) . ?
N33 C51 1.359(5) . ?
N41 C61 1.341(6) . ?
N41 C65 1.365(5) . ?
N42 C66 1.338(5) . ?
N42 C70 1.342(6) . ?
N43 C75 1.338(5) . ?
N43 C71 1.361(5) . ?
C41 C42 1.367(6) . ?
C42 C43 1.383(7) . ?
C43 C44 1.389(7) . ?
C44 C45 1.391(6) . ?
C45 C46 1.463(6) . ?
C46 C47 1.381(6) . ?
C47 C48 1.365(7) . ?
C48 C49 1.387(7) . ?
C49 C50 1.372(6) . ?
C50 C51 1.484(7) . ?
C51 C52 1.371(6) . ?
C52 C53 1.381(7) . ?
C53 C54 1.372(7) . ?
C54 C55 1.381(7) . ?
C56 C57 1.545(8) . ?
C58 C59 1.566(9) . ?
C61 C62 1.393(6) . ?
C62 C63 1.378(7) . ?
C63 C64 1.385(7) . ?
C64 C65 1.384(6) . ?
C65 C66 1.470(7) . ?
C66 C67 1.397(6) . ?
C67 C68 1.371(7) . ?
C68 C69 1.381(7) . ?
C69 C70 1.377(6) . ?
C70 C71 1.479(6) . ?
C71 C72 1.369(7) . ?
C72 C73 1.384(7) . ?
C73 C74 1.373(7) . ?
C74 C75 1.372(7) . ?
C76 C77 1.490(8) . ?
C78 C79 1.521(8) . ?
C101 Cl2A 1.562(10) . ?
C101 Cl1 1.618(10) . ?
C101 Cl2B 1.861(16) . ?
Cl2A Cl2B 1.214(15) . ?
Cl2B Cl5A 2.397(19) . ?
C102 Cl4 1.676(9) . ?
C102 Cl3 1.724(10) . ?
C103 Cl5B 1.581(14) . ?
C103 Cl6A 1.624(9) . ?
C103 Cl5A 1.731(9) . ?
C103 Cl6B 1.913(12) . ?
Cl5A Cl5B 1.26(4) . ?
Cl5B Cl6A 2.04(3) . ?
Cl6A Cl6B 1.124(10) . ?
